data_1564481
loop_
_publ_author_name
'Ejarque, Daniel'
'S\'anchez-F\'erez, Francisco'
'Calvet, Teresa'
'Font-Bardia, Merc\`e'
'Pons, Josefina'

_publ_section_title
;
 Exploring the reactivity of \a-Acetamidocinnamic acid and
 4-Phenylpyridine with Zn(II) and Cd(II)
;
_journal_name_full 'Inorganica Chimica Acta'
_journal_page_first 119695
_journal_paper_doi 10.1016/j.ica.2020.119695
_journal_volume 509
_journal_year 2020
_chemical_formula_moiety 'C88 H76 Cd2 N8 O12, 2(C2 H6 O)'
_chemical_formula_sum 'C23 H22 Cd0.5 N2 O3.5'
_chemical_formula_weight 438.62
_space_group_crystal_system monoclinic
_space_group_IT_number 14
_space_group_name_Hall '-P 2yn'
_space_group_name_H-M_alt 'P 1 21/n 1'
_atom_sites_solution_hydrogens mixed
_cell_angle_alpha 90
_cell_angle_beta 96.9370(10)
_cell_angle_gamma 90
_cell_formula_units_Z 8
_cell_length_a 10.1812(4)
_cell_length_b 18.3797(7)
_cell_length_c 22.5622(9)
_cell_measurement_reflns_used 9912
_cell_measurement_temperature 100(2)
_cell_measurement_theta_max 25.59
_cell_measurement_theta_min 2.30
_cell_volume 4191.1(3)
_computing_cell_refinement 'Bruker SAINT'
_computing_data_collection 'Bruker APEX3'
_computing_data_reduction 'Bruker SAINT'
_computing_molecular_graphics 'Bruker SHELXTL'
_computing_publication_material 'Bruker SHELXTL'
_computing_structure_refinement 'SHELXL-2018/3 (Sheldrick, 2018)'
_computing_structure_solution 'SHELXT 2014/5 (Sheldrick, 2014)'
_diffrn_ambient_temperature 100(2)
_diffrn_measured_fraction_theta_full 0.999
_diffrn_measured_fraction_theta_max 0.998
_diffrn_measurement_device_type 'D8 Venture'
_diffrn_measurement_method '\f and \w scans'
_diffrn_radiation_type MoK\a
_diffrn_radiation_wavelength 0.71073
_diffrn_reflns_av_R_equivalents 0.1032
_diffrn_reflns_av_unetI/netI 0.0551
_diffrn_reflns_Laue_measured_fraction_full 0.999
_diffrn_reflns_Laue_measured_fraction_max 0.998
_diffrn_reflns_limit_h_max 12
_diffrn_reflns_limit_h_min -11
_diffrn_reflns_limit_k_max 22
_diffrn_reflns_limit_k_min -22
_diffrn_reflns_limit_l_max 28
_diffrn_reflns_limit_l_min -28
_diffrn_reflns_number 71093
_diffrn_reflns_point_group_measured_fraction_full 0.999
_diffrn_reflns_point_group_measured_fraction_max 0.998
_diffrn_reflns_theta_full 25.242
_diffrn_reflns_theta_max 26.379
_diffrn_reflns_theta_min 2.300
_diffrn_source microfocus
_exptl_absorpt_coefficient_mu 0.577
_exptl_absorpt_correction_T_max 0.7454
_exptl_absorpt_correction_T_min 0.6930
_exptl_absorpt_correction_type multi-scan
_exptl_absorpt_process_details sadabs
_exptl_crystal_colour colourless
_exptl_crystal_density_diffrn 1.390
_exptl_crystal_description needle
_exptl_crystal_F_000 1808
_exptl_crystal_size_max 0.194
_exptl_crystal_size_mid 0.061
_exptl_crystal_size_min 0.038
_refine_diff_density_max 0.469
_refine_diff_density_min -0.711
_refine_diff_density_rms 0.085
_refine_ls_extinction_coef .
_refine_ls_extinction_method none
_refine_ls_goodness_of_fit_ref 1.022
_refine_ls_hydrogen_treatment mixed
_refine_ls_matrix_type full
_refine_ls_number_parameters 532
_refine_ls_number_reflns 8566
_refine_ls_number_restraints 0
_refine_ls_restrained_S_all 1.022
_refine_ls_R_factor_all 0.0657
_refine_ls_R_factor_gt 0.0355
_refine_ls_shift/su_max 0.001
_refine_ls_shift/su_mean 0.000
_refine_ls_structure_factor_coef Fsqd
_refine_ls_weighting_details 'w=1/[\s^2^(Fo^2^)+(0.0258P)^2^+3.4844P] where P=(Fo^2^+2Fc^2^)/3'
_refine_ls_weighting_scheme calc
_refine_ls_wR_factor_gt 0.0649
_refine_ls_wR_factor_ref 0.0731
_reflns_Friedel_coverage 0.000
_reflns_Friedel_fraction_full .
_reflns_Friedel_fraction_max .
_reflns_number_gt 6314
_reflns_number_total 8566
_reflns_threshold_expression 'I > 2\s(I)'
_cod_data_source_file Compound_4.cif
_cod_data_source_block mo_C20XB22_0m_a
_cod_original_sg_symbol_H-M 'P 21/n'
_cod_original_formula_sum 'C23 H22 Cd0.50 N2 O3.50'
_cod_database_code 1564481
_shelx_space_group_comment
;
The symmetry employed for this shelxl refinement is uniquely defined
by the following loop, which should always be used as a source of
symmetry information in preference to the above space-group names.
They are only intended as comments.
;

loop_
_space_group_symop_operation_xyz
'x, y, z'
'-x+1/2, y+1/2, -z+1/2'
'-x, -y, -z'
'x-1/2, -y-1/2, z-1/2'

loop_
_atom_site_label
_atom_site_type_symbol
_atom_site_fract_x
_atom_site_fract_y
_atom_site_fract_z
_atom_site_U_iso_or_equiv
_atom_site_adp_type
_atom_site_occupancy
_atom_site_site_symmetry_order
_atom_site_calc_flag
_atom_site_refinement_flags_posn
_atom_site_refinement_flags_adp
_atom_site_refinement_flags_occupancy
_atom_site_disorder_assembly
_atom_site_disorder_group
Cd1 Cd 0.62089(2) 0.42155(2) 0.46150(2) 0.01191(6) Uani 1 1 d . . . . .
O1 O 0.80755(18) 0.35864(9) 0.43766(7) 0.0140(4) Uani 1 1 d . . . . .
O2 O 0.66737(19) 0.38987(9) 0.35901(8) 0.0162(4) Uani 1 1 d . . . . .
O3 O 0.8324(2) 0.18878(10) 0.40103(9) 0.0206(5) Uani 1 1 d . . . . .
O4 O 0.6671(2) 0.42570(10) 0.56017(8) 0.0240(5) Uani 1 1 d . . . . .
O5 O 0.57560(19) 0.53364(10) 0.57448(9) 0.0223(5) Uani 1 1 d . . . . .
O6 O 0.8236(2) 0.62464(10) 0.62651(9) 0.0247(5) Uani 1 1 d . . . . .
N1 N 0.9641(2) 0.27856(11) 0.37340(9) 0.0135(5) Uani 1 1 d . . . . .
H1N H 1.045869 0.293765 0.372622 0.016 Uiso 1 1 calc R U . . .
N2 N 0.7125(3) 0.55226(12) 0.68409(11) 0.0155(5) Uani 1 1 d . . . . .
H2N H 0.656(3) 0.5495(15) 0.7043(13) 0.015(9) Uiso 1 1 d . . . . .
N3 N 0.5238(2) 0.30943(11) 0.47201(9) 0.0146(5) Uani 1 1 d . . . . .
N4 N 0.7347(2) 0.52714(11) 0.44751(9) 0.0143(5) Uani 1 1 d . . . . .
C1 C 0.7721(3) 0.35893(13) 0.38209(11) 0.0129(6) Uani 1 1 d . . . . .
C2 C 0.8578(3) 0.31916(13) 0.34304(11) 0.0133(6) Uani 1 1 d . . . . .
C3 C 0.8418(3) 0.32576(14) 0.28408(12) 0.0160(6) Uani 1 1 d . . . . .
H3 H 0.772909 0.357229 0.267547 0.019 Uiso 1 1 calc R U . . .
C4 C 0.9190(3) 0.28971(14) 0.24147(12) 0.0165(6) Uani 1 1 d . . . . .
C5 C 0.9535(3) 0.32821(15) 0.19249(12) 0.0203(7) Uani 1 1 d . . . . .
H5 H 0.926492 0.377479 0.187031 0.024 Uiso 1 1 calc R U . . .
C6 C 1.0263(3) 0.29615(16) 0.15169(13) 0.0249(7) Uani 1 1 d . . . . .
H6 H 1.049803 0.323633 0.118906 0.030 Uiso 1 1 calc R U . . .
C7 C 1.0651(3) 0.22399(16) 0.15842(13) 0.0244(7) Uani 1 1 d . . . . .
H7 H 1.115596 0.201928 0.130527 0.029 Uiso 1 1 calc R U . . .
C8 C 1.0296(3) 0.18451(16) 0.20620(12) 0.0234(7) Uani 1 1 d . . . . .
H8 H 1.055181 0.134931 0.210819 0.028 Uiso 1 1 calc R U . . .
C9 C 0.9568(3) 0.21654(14) 0.24750(12) 0.0197(7) Uani 1 1 d . . . . .
H9 H 0.932653 0.188711 0.279976 0.024 Uiso 1 1 calc R U . . .
C10 C 0.9420(3) 0.21694(13) 0.40347(11) 0.0146(6) Uani 1 1 d . . . . .
C11 C 1.0614(3) 0.18395(15) 0.43908(13) 0.0235(7) Uani 1 1 d . . . . .
H11A H 1.066536 0.132159 0.429297 0.035 Uiso 1 1 calc R U . . .
H11B H 1.054293 0.189424 0.481779 0.035 Uiso 1 1 calc R U . . .
H11C H 1.141346 0.208744 0.429403 0.035 Uiso 1 1 calc R U . . .
C12 C 0.6505(3) 0.48208(14) 0.59065(11) 0.0140(6) Uani 1 1 d . . . . .
C13 C 0.7316(3) 0.48747(13) 0.65109(11) 0.0127(6) Uani 1 1 d . . . . .
C14 C 0.8117(3) 0.43315(14) 0.67111(12) 0.0165(6) Uani 1 1 d . . . . .
H14 H 0.808403 0.392477 0.644993 0.020 Uiso 1 1 calc R U . . .
C15 C 0.9040(3) 0.42420(15) 0.72578(12) 0.0186(6) Uani 1 1 d . . . . .
C16 C 0.9632(3) 0.35613(16) 0.73581(13) 0.0271(7) Uani 1 1 d . . . . .
H16 H 0.937460 0.317386 0.709029 0.032 Uiso 1 1 calc R U . . .
C17 C 1.0586(3) 0.34372(18) 0.78398(14) 0.0335(8) Uani 1 1 d . . . . .
H17 H 1.098633 0.297127 0.789474 0.040 Uiso 1 1 calc R U . . .
C18 C 1.0957(3) 0.39908(18) 0.82401(14) 0.0320(8) Uani 1 1 d . . . . .
H18 H 1.162182 0.391129 0.856667 0.038 Uiso 1 1 calc R U . . .
C19 C 1.0345(4) 0.46633(17) 0.81592(15) 0.0377(9) Uani 1 1 d . . . . .
H19 H 1.057636 0.504186 0.843914 0.045 Uiso 1 1 calc R U . . .
C20 C 0.9405(3) 0.47890(16) 0.76762(14) 0.0315(8) Uani 1 1 d . . . . .
H20 H 0.899891 0.525414 0.762735 0.038 Uiso 1 1 calc R U . . .
C21 C 0.7482(3) 0.61817(15) 0.66500(13) 0.0191(6) Uani 1 1 d . . . . .
C22 C 0.6937(3) 0.68270(15) 0.69488(14) 0.0285(8) Uani 1 1 d . . . . .
H22A H 0.630465 0.708524 0.666092 0.043 Uiso 1 1 calc R U . . .
H22B H 0.766214 0.715549 0.709554 0.043 Uiso 1 1 calc R U . . .
H22C H 0.648790 0.666100 0.728486 0.043 Uiso 1 1 calc R U . . .
C23 C 0.5734(3) 0.24729(14) 0.45284(13) 0.0213(7) Uani 1 1 d . . . . .
H23 H 0.648932 0.249678 0.431999 0.026 Uiso 1 1 calc R U . . .
C24 C 0.5193(3) 0.18010(14) 0.46211(13) 0.0208(7) Uani 1 1 d . . . . .
H24 H 0.558039 0.137524 0.447840 0.025 Uiso 1 1 calc R U . . .
C25 C 0.4083(3) 0.17421(13) 0.49222(11) 0.0144(6) Uani 1 1 d . . . . .
C26 C 0.3594(3) 0.23856(14) 0.51281(13) 0.0193(6) Uani 1 1 d . . . . .
H26 H 0.285194 0.237750 0.534584 0.023 Uiso 1 1 calc R U . . .
C27 C 0.4188(3) 0.30394(14) 0.50165(12) 0.0197(7) Uani 1 1 d . . . . .
H27 H 0.382691 0.347325 0.515891 0.024 Uiso 1 1 calc R U . . .
C28 C 0.3458(3) 0.10254(14) 0.50110(12) 0.0169(6) Uani 1 1 d . . . . .
C29 C 0.3545(3) 0.04655(15) 0.46020(15) 0.0283(7) Uani 1 1 d . . . . .
H29 H 0.402056 0.053693 0.426929 0.034 Uiso 1 1 calc R U . . .
C30 C 0.2936(3) -0.01986(16) 0.46816(16) 0.0361(9) Uani 1 1 d . . . . .
H30 H 0.300106 -0.057842 0.440103 0.043 Uiso 1 1 calc R U . . .
C31 C 0.2243(3) -0.03153(16) 0.51584(16) 0.0344(8) Uani 1 1 d . . . . .
H31 H 0.183737 -0.077283 0.520981 0.041 Uiso 1 1 calc R U . . .
C32 C 0.2142(3) 0.02386(17) 0.55608(15) 0.0322(8) Uani 1 1 d . . . . .
H32 H 0.165716 0.016421 0.588985 0.039 Uiso 1 1 calc R U . . .
C33 C 0.2745(3) 0.09057(15) 0.54895(13) 0.0245(7) Uani 1 1 d . . . . .
H33 H 0.266976 0.128352 0.577071 0.029 Uiso 1 1 calc R U . . .
C34 C 0.7107(3) 0.56099(13) 0.39454(12) 0.0167(6) Uani 1 1 d . . . . .
H34 H 0.641989 0.542913 0.366145 0.020 Uiso 1 1 calc R U . . .
C35 C 0.7816(3) 0.62087(14) 0.37954(12) 0.0186(6) Uani 1 1 d . . . . .
H35 H 0.761895 0.642718 0.341345 0.022 Uiso 1 1 calc R U . . .
C36 C 0.8817(3) 0.64917(13) 0.42027(12) 0.0138(6) Uani 1 1 d . . . . .
C37 C 0.9075(3) 0.61369(14) 0.47547(12) 0.0162(6) Uani 1 1 d . . . . .
H37 H 0.975416 0.630670 0.504767 0.019 Uiso 1 1 calc R U . . .
C38 C 0.8327(3) 0.55377(13) 0.48657(12) 0.0153(6) Uani 1 1 d . . . . .
H38 H 0.851618 0.529997 0.524019 0.018 Uiso 1 1 calc R U . . .
C39 C 0.9587(3) 0.71433(13) 0.40565(11) 0.0148(6) Uani 1 1 d . . . . .
C40 C 0.9027(3) 0.76459(14) 0.36309(12) 0.0194(6) Uani 1 1 d . . . . .
H40 H 0.814242 0.758047 0.345034 0.023 Uiso 1 1 calc R U . . .
C41 C 0.9751(3) 0.82359(14) 0.34720(13) 0.0238(7) Uani 1 1 d . . . . .
H41 H 0.936625 0.857032 0.318028 0.029 Uiso 1 1 calc R U . . .
C42 C 1.1036(3) 0.83404(15) 0.37367(13) 0.0252(7) Uani 1 1 d . . . . .
H42 H 1.153912 0.874031 0.362154 0.030 Uiso 1 1 calc R U . . .
C43 C 1.1584(3) 0.78593(15) 0.41705(13) 0.0237(7) Uani 1 1 d . . . . .
H43 H 1.245629 0.793845 0.436152 0.028 Uiso 1 1 calc R U . . .
C44 C 1.0867(3) 0.72630(14) 0.43272(12) 0.0174(6) Uani 1 1 d . . . . .
H44 H 1.125512 0.693344 0.462224 0.021 Uiso 1 1 calc R U . . .
O1W O 0.5322(2) 0.45393(11) 0.26235(9) 0.0220(5) Uani 1 1 d . . . . .
H1W H 0.580(2) 0.4366(15) 0.2887(14) 0.033 Uiso 1 1 calc R U . . .
C1W C 0.6049(3) 0.50331(15) 0.22967(12) 0.0217(7) Uani 1 1 d . . . . .
H1WA H 0.676983 0.477173 0.212897 0.026 Uiso 1 1 calc R U . . .
H1WB H 0.644650 0.542198 0.256417 0.026 Uiso 1 1 calc R U . . .
C2W C 0.5108(3) 0.53585(15) 0.18004(13) 0.0273(8) Uani 1 1 d . . . . .
H2WA H 0.557728 0.571791 0.158378 0.041 Uiso 1 1 calc R U . . .
H2WB H 0.437540 0.559629 0.196932 0.041 Uiso 1 1 calc R U . . .
H2WC H 0.475779 0.497307 0.152539 0.041 Uiso 1 1 calc R U . . .

loop_
_atom_site_aniso_label
_atom_site_aniso_U_11
_atom_site_aniso_U_22
_atom_site_aniso_U_33
_atom_site_aniso_U_23
_atom_site_aniso_U_13
_atom_site_aniso_U_12
Cd1 0.01291(11) 0.00767(8) 0.01482(9) -0.00059(8) 0.00035(7) -0.00046(9)
O1 0.0145(11) 0.0134(9) 0.0141(10) -0.0003(7) 0.0009(8) -0.0004(8)
O2 0.0157(11) 0.0156(9) 0.0166(10) 0.0000(8) -0.0008(8) 0.0062(8)
O3 0.0178(12) 0.0128(9) 0.0312(12) 0.0011(8) 0.0027(9) -0.0030(9)
O4 0.0424(14) 0.0125(9) 0.0150(9) -0.0017(8) -0.0045(9) -0.0004(10)
O5 0.0146(12) 0.0213(10) 0.0292(11) 0.0044(9) -0.0048(9) 0.0020(9)
O6 0.0210(13) 0.0210(11) 0.0335(12) -0.0026(9) 0.0091(10) -0.0090(9)
N1 0.0073(13) 0.0140(11) 0.0192(12) 0.0009(9) 0.0014(10) -0.0009(9)
N2 0.0153(15) 0.0137(11) 0.0182(13) -0.0031(9) 0.0056(11) -0.0012(10)
N3 0.0160(14) 0.0090(11) 0.0184(12) -0.0021(9) 0.0014(10) -0.0007(9)
N4 0.0142(13) 0.0093(10) 0.0193(12) -0.0008(9) 0.0021(10) -0.0001(9)
C1 0.0123(16) 0.0087(12) 0.0172(14) 0.0018(10) -0.0003(12) -0.0051(11)
C2 0.0117(16) 0.0096(12) 0.0186(14) -0.0012(10) 0.0017(11) -0.0017(11)
C3 0.0152(16) 0.0127(13) 0.0200(14) 0.0011(11) 0.0014(12) 0.0015(11)
C4 0.0156(17) 0.0187(14) 0.0145(14) -0.0041(11) -0.0011(12) 0.0025(12)
C5 0.0241(19) 0.0182(14) 0.0181(15) 0.0012(11) 0.0007(13) 0.0025(12)
C6 0.027(2) 0.0294(16) 0.0188(15) 0.0042(13) 0.0066(14) 0.0013(14)
C7 0.0237(19) 0.0287(16) 0.0212(16) -0.0053(13) 0.0050(14) 0.0052(14)
C8 0.0268(19) 0.0195(15) 0.0242(16) -0.0038(12) 0.0036(14) 0.0038(13)
C9 0.0258(19) 0.0162(14) 0.0173(15) -0.0011(11) 0.0034(13) 0.0015(12)
C10 0.0178(17) 0.0120(13) 0.0137(14) -0.0030(10) 0.0003(12) 0.0024(12)
C11 0.0239(19) 0.0180(14) 0.0277(16) -0.0006(12) -0.0004(14) 0.0057(13)
C12 0.0152(16) 0.0134(13) 0.0131(13) 0.0018(10) 0.0010(11) -0.0058(11)
C13 0.0146(16) 0.0091(12) 0.0147(13) -0.0008(10) 0.0024(11) -0.0033(11)
C14 0.0180(16) 0.0139(14) 0.0179(14) -0.0008(11) 0.0033(12) -0.0016(11)
C15 0.0151(16) 0.0207(14) 0.0198(14) 0.0059(12) 0.0009(11) 0.0032(13)
C16 0.034(2) 0.0248(16) 0.0222(16) 0.0029(13) 0.0037(14) 0.0119(14)
C17 0.032(2) 0.0383(19) 0.0296(18) 0.0117(15) 0.0032(16) 0.0192(16)
C18 0.022(2) 0.0429(19) 0.0288(18) 0.0178(15) -0.0048(14) -0.0002(15)
C19 0.047(2) 0.0241(17) 0.037(2) 0.0072(14) -0.0181(17) -0.0093(16)
C20 0.039(2) 0.0164(15) 0.0350(18) 0.0059(13) -0.0143(16) -0.0002(14)
C21 0.0138(17) 0.0194(15) 0.0222(15) -0.0008(12) -0.0054(13) -0.0021(12)
C22 0.033(2) 0.0162(15) 0.0372(18) -0.0050(13) 0.0058(15) -0.0013(14)
C23 0.0189(18) 0.0172(14) 0.0296(17) -0.0008(12) 0.0096(13) -0.0008(12)
C24 0.0229(18) 0.0106(13) 0.0302(16) -0.0033(12) 0.0079(14) 0.0004(12)
C25 0.0136(16) 0.0133(13) 0.0152(14) 0.0005(10) -0.0035(12) -0.0014(11)
C26 0.0175(17) 0.0155(14) 0.0264(15) -0.0029(12) 0.0084(13) -0.0031(12)
C27 0.0228(18) 0.0120(13) 0.0249(15) -0.0042(11) 0.0057(13) 0.0003(12)
C28 0.0126(16) 0.0113(12) 0.0254(15) 0.0045(11) -0.0029(12) -0.0009(11)
C29 0.030(2) 0.0160(14) 0.0405(19) -0.0045(13) 0.0095(15) -0.0061(13)
C30 0.036(2) 0.0156(15) 0.057(2) -0.0043(15) 0.0066(18) -0.0086(15)
C31 0.029(2) 0.0180(16) 0.055(2) 0.0117(15) -0.0004(17) -0.0095(14)
C32 0.030(2) 0.0311(18) 0.0354(19) 0.0145(15) 0.0035(15) -0.0099(15)
C33 0.0235(18) 0.0233(16) 0.0262(16) 0.0046(12) 0.0011(13) -0.0045(13)
C34 0.0181(17) 0.0132(13) 0.0179(14) -0.0035(10) -0.0011(12) -0.0026(11)
C35 0.0221(18) 0.0153(14) 0.0176(14) 0.0017(11) -0.0013(12) -0.0015(12)
C36 0.0126(16) 0.0101(12) 0.0191(14) -0.0014(10) 0.0029(12) -0.0005(11)
C37 0.0119(16) 0.0159(13) 0.0197(14) 0.0000(11) -0.0024(12) -0.0012(11)
C38 0.0133(16) 0.0131(12) 0.0187(14) 0.0039(10) -0.0010(12) -0.0001(11)
C39 0.0156(16) 0.0130(13) 0.0163(14) -0.0035(11) 0.0046(12) 0.0007(11)
C40 0.0188(17) 0.0152(13) 0.0232(15) 0.0006(11) -0.0010(13) 0.0007(12)
C41 0.028(2) 0.0137(14) 0.0284(16) 0.0064(12) 0.0003(14) 0.0017(13)
C42 0.030(2) 0.0138(14) 0.0322(17) 0.0050(12) 0.0049(15) -0.0062(13)
C43 0.0177(18) 0.0227(15) 0.0301(17) 0.0001(13) 0.0003(14) -0.0055(13)
C44 0.0186(17) 0.0152(13) 0.0186(15) 0.0018(11) 0.0033(12) 0.0005(12)
O1W 0.0200(13) 0.0266(11) 0.0197(11) 0.0085(9) 0.0028(9) 0.0013(9)
C1W 0.0271(19) 0.0165(14) 0.0226(15) -0.0010(11) 0.0073(13) -0.0020(13)
C2W 0.045(2) 0.0169(15) 0.0201(16) 0.0025(12) 0.0033(14) 0.0031(14)

loop_
_atom_type_symbol
_atom_type_description
_atom_type_scat_dispersion_real
_atom_type_scat_dispersion_imag
_atom_type_scat_source
C C 0.0033 0.0016 'International Tables Vol C Tables 4.2.6.8 and 6.1.1.4'
H H 0.0000 0.0000 'International Tables Vol C Tables 4.2.6.8 and 6.1.1.4'
Cd Cd -0.8075 1.2024 'International Tables Vol C Tables 4.2.6.8 and 6.1.1.4'
N N 0.0061 0.0033 'International Tables Vol C Tables 4.2.6.8 and 6.1.1.4'
O O 0.0106 0.0060 'International Tables Vol C Tables 4.2.6.8 and 6.1.1.4'

loop_
_geom_angle_atom_site_label_1
_geom_angle_atom_site_label_2
_geom_angle_atom_site_label_3
_geom_angle
_geom_angle_site_symmetry_1
_geom_angle_site_symmetry_3
O4 Cd1 O5 115.18(8) . 3_666
O4 Cd1 N4 93.40(7) . .
O5 Cd1 N4 94.77(7) 3_666 .
O4 Cd1 N3 88.24(7) . .
O5 Cd1 N3 89.47(7) 3_666 .
N4 Cd1 N3 174.29(8) . .
O4 Cd1 O1 99.66(7) . .
O5 Cd1 O1 144.88(7) 3_666 .
N4 Cd1 O1 87.08(7) . .
N3 Cd1 O1 87.26(7) . .
O4 Cd1 O2 154.16(7) . .
O5 Cd1 O2 90.63(7) 3_666 .
N4 Cd1 O2 85.09(7) . .
N3 Cd1 O2 91.05(7) . .
O1 Cd1 O2 54.51(6) . .
O4 Cd1 C1 126.86(8) . .
O5 Cd1 C1 117.81(7) 3_666 .
N4 Cd1 C1 86.15(7) . .
N3 Cd1 C1 88.49(8) . .
O1 Cd1 C1 27.20(7) . .
O2 Cd1 C1 27.33(7) . .
C1 O1 Cd1 94.79(16) . .
C1 O2 Cd1 88.17(15) . .
C12 O4 Cd1 123.15(16) . .
C12 O5 Cd1 151.92(18) . 3_666
C10 N1 C2 121.2(2) . .
C10 N1 H1N 119.4 . .
C2 N1 H1N 119.4 . .
C21 N2 C13 121.5(2) . .
C21 N2 H2N 120(2) . .
C13 N2 H2N 114(2) . .
C27 N3 C23 117.0(2) . .
C27 N3 Cd1 119.90(17) . .
C23 N3 Cd1 122.99(19) . .
C38 N4 C34 117.1(2) . .
C38 N4 Cd1 124.35(17) . .
C34 N4 Cd1 118.19(17) . .
O1 C1 O2 122.5(2) . .
O1 C1 C2 117.6(2) . .
O2 C1 C2 119.9(2) . .
O1 C1 Cd1 58.01(13) . .
O2 C1 Cd1 64.51(14) . .
C2 C1 Cd1 174.57(17) . .
C3 C2 N1 121.7(2) . .
C3 C2 C1 122.3(2) . .
N1 C2 C1 115.8(2) . .
C2 C3 C4 127.1(3) . .
C2 C3 H3 116.4 . .
C4 C3 H3 116.4 . .
C5 C4 C9 118.2(3) . .
C5 C4 C3 119.7(2) . .
C9 C4 C3 122.1(2) . .
C6 C5 C4 121.3(3) . .
C6 C5 H5 119.4 . .
C4 C5 H5 119.4 . .
C5 C6 C7 120.3(3) . .
C5 C6 H6 119.9 . .
C7 C6 H6 119.9 . .
C8 C7 C6 119.3(3) . .
C8 C7 H7 120.4 . .
C6 C7 H7 120.4 . .
C7 C8 C9 120.7(3) . .
C7 C8 H8 119.6 . .
C9 C8 H8 119.6 . .
C8 C9 C4 120.3(3) . .
C8 C9 H9 119.9 . .
C4 C9 H9 119.9 . .
O3 C10 N1 122.5(2) . .
O3 C10 C11 121.8(2) . .
N1 C10 C11 115.7(3) . .
C10 C11 H11A 109.5 . .
C10 C11 H11B 109.5 . .
H11A C11 H11B 109.5 . .
C10 C11 H11C 109.5 . .
H11A C11 H11C 109.5 . .
H11B C11 H11C 109.5 . .
O5 C12 O4 125.6(2) . .
O5 C12 C13 117.7(2) . .
O4 C12 C13 116.8(2) . .
C14 C13 N2 124.3(2) . .
C14 C13 C12 120.2(2) . .
N2 C13 C12 115.5(2) . .
C13 C14 C15 132.3(3) . .
C13 C14 H14 113.9 . .
C15 C14 H14 113.9 . .
C16 C15 C20 117.5(3) . .
C16 C15 C14 117.2(3) . .
C20 C15 C14 125.3(3) . .
C17 C16 C15 121.5(3) . .
C17 C16 H16 119.2 . .
C15 C16 H16 119.2 . .
C18 C17 C16 120.1(3) . .
C18 C17 H17 120.0 . .
C16 C17 H17 120.0 . .
C17 C18 C19 119.2(3) . .
C17 C18 H18 120.4 . .
C19 C18 H18 120.4 . .
C20 C19 C18 120.7(3) . .
C20 C19 H19 119.6 . .
C18 C19 H19 119.6 . .
C19 C20 C15 121.0(3) . .
C19 C20 H20 119.5 . .
C15 C20 H20 119.5 . .
O6 C21 N2 121.7(3) . .
O6 C21 C22 122.4(3) . .
N2 C21 C22 115.9(3) . .
C21 C22 H22A 109.5 . .
C21 C22 H22B 109.5 . .
H22A C22 H22B 109.5 . .
C21 C22 H22C 109.5 . .
H22A C22 H22C 109.5 . .
H22B C22 H22C 109.5 . .
N3 C23 C24 122.8(3) . .
N3 C23 H23 118.6 . .
C24 C23 H23 118.6 . .
C23 C24 C25 120.4(3) . .
C23 C24 H24 119.8 . .
C25 C24 H24 119.8 . .
C26 C25 C24 116.3(2) . .
C26 C25 C28 122.3(3) . .
C24 C25 C28 121.4(2) . .
C27 C26 C25 119.9(3) . .
C27 C26 H26 120.0 . .
C25 C26 H26 120.0 . .
N3 C27 C26 123.6(3) . .
N3 C27 H27 118.2 . .
C26 C27 H27 118.2 . .
C33 C28 C29 118.6(3) . .
C33 C28 C25 121.2(3) . .
C29 C28 C25 120.2(3) . .
C30 C29 C28 119.9(3) . .
C30 C29 H29 120.1 . .
C28 C29 H29 120.1 . .
C31 C30 C29 121.2(3) . .
C31 C30 H30 119.4 . .
C29 C30 H30 119.4 . .
C30 C31 C32 119.2(3) . .
C30 C31 H31 120.4 . .
C32 C31 H31 120.4 . .
C31 C32 C33 120.5(3) . .
C31 C32 H32 119.8 . .
C33 C32 H32 119.8 . .
C28 C33 C32 120.6(3) . .
C28 C33 H33 119.7 . .
C32 C33 H33 119.7 . .
N4 C34 C35 122.9(2) . .
N4 C34 H34 118.5 . .
C35 C34 H34 118.5 . .
C34 C35 C36 120.0(2) . .
C34 C35 H35 120.0 . .
C36 C35 H35 120.0 . .
C35 C36 C37 117.2(2) . .
C35 C36 C39 121.2(2) . .
C37 C36 C39 121.6(2) . .
C38 C37 C36 119.0(2) . .
C38 C37 H37 120.5 . .
C36 C37 H37 120.5 . .
N4 C38 C37 123.7(2) . .
N4 C38 H38 118.1 . .
C37 C38 H38 118.1 . .
C44 C39 C40 118.6(2) . .
C44 C39 C36 121.4(2) . .
C40 C39 C36 120.0(3) . .
C41 C40 C39 120.6(3) . .
C41 C40 H40 119.7 . .
C39 C40 H40 119.7 . .
C40 C41 C42 120.2(3) . .
C40 C41 H41 119.9 . .
C42 C41 H41 119.9 . .
C41 C42 C43 119.7(3) . .
C41 C42 H42 120.1 . .
C43 C42 H42 120.1 . .
C42 C43 C44 120.3(3) . .
C42 C43 H43 119.8 . .
C44 C43 H43 119.8 . .
C43 C44 C39 120.6(3) . .
C43 C44 H44 119.7 . .
C39 C44 H44 119.7 . .
C1W O1W H1W 109.5 . .
O1W C1W C2W 108.2(3) . .
O1W C1W H1WA 110.1 . .
C2W C1W H1WA 110.1 . .
O1W C1W H1WB 110.1 . .
C2W C1W H1WB 110.1 . .
H1WA C1W H1WB 108.4 . .
C1W C2W H2WA 109.5 . .
C1W C2W H2WB 109.5 . .
H2WA C2W H2WB 109.5 . .
C1W C2W H2WC 109.5 . .
H2WA C2W H2WC 109.5 . .
H2WB C2W H2WC 109.5 . .

loop_
_geom_bond_atom_site_label_1
_geom_bond_atom_site_label_2
_geom_bond_distance
_geom_bond_site_symmetry_2
Cd1 O4 2.2202(17) .
Cd1 O5 2.2241(19) 3_666
Cd1 N4 2.301(2) .
Cd1 N3 2.310(2) .
Cd1 O1 2.3420(18) .
Cd1 O2 2.4851(18) .
Cd1 C1 2.752(3) .
O1 C1 1.262(3) .
O2 C1 1.264(3) .
O3 C10 1.226(3) .
O4 C12 1.266(3) .
O5 C12 1.243(3) .
O6 C21 1.232(3) .
N1 C10 1.353(3) .
N1 C2 1.421(3) .
N1 H1N 0.8800 .
N2 C21 1.350(4) .
N2 C13 1.430(3) .
N2 H2N 0.77(3) .
N3 C27 1.332(4) .
N3 C23 1.341(3) .
N4 C38 1.341(3) .
N4 C34 1.343(3) .
C1 C2 1.503(4) .
C2 C3 1.326(4) .
C3 C4 1.471(4) .
C3 H3 0.9500 .
C4 C5 1.393(4) .
C4 C9 1.401(4) .
C5 C6 1.381(4) .
C5 H5 0.9500 .
C6 C7 1.387(4) .
C6 H6 0.9500 .
C7 C8 1.384(4) .
C7 H7 0.9500 .
C8 C9 1.389(4) .
C8 H8 0.9500 .
C9 H9 0.9500 .
C10 C11 1.501(4) .
C11 H11A 0.9800 .
C11 H11B 0.9800 .
C11 H11C 0.9800 .
C12 C13 1.510(4) .
C13 C14 1.333(4) .
C14 C15 1.467(4) .
C14 H14 0.9500 .
C15 C16 1.395(4) .
C15 C20 1.398(4) .
C16 C17 1.386(4) .
C16 H16 0.9500 .
C17 C18 1.382(5) .
C17 H17 0.9500 .
C18 C19 1.386(4) .
C18 H18 0.9500 .
C19 C20 1.381(4) .
C19 H19 0.9500 .
C20 H20 0.9500 .
C21 C22 1.503(4) .
C22 H22A 0.9800 .
C22 H22B 0.9800 .
C22 H22C 0.9800 .
C23 C24 1.378(4) .
C23 H23 0.9500 .
C24 C25 1.391(4) .
C24 H24 0.9500 .
C25 C26 1.385(4) .
C25 C28 1.487(4) .
C26 C27 1.382(4) .
C26 H26 0.9500 .
C27 H27 0.9500 .
C28 C33 1.389(4) .
C28 C29 1.392(4) .
C29 C30 1.391(4) .
C29 H29 0.9500 .
C30 C31 1.373(5) .
C30 H30 0.9500 .
C31 C32 1.376(5) .
C31 H31 0.9500 .
C32 C33 1.389(4) .
C32 H32 0.9500 .
C33 H33 0.9500 .
C34 C35 1.380(4) .
C34 H34 0.9500 .
C35 C36 1.388(4) .
C35 H35 0.9500 .
C36 C37 1.402(4) .
C36 C39 1.490(4) .
C37 C38 1.379(4) .
C37 H37 0.9500 .
C38 H38 0.9500 .
C39 C44 1.389(4) .
C39 C40 1.403(4) .
C40 C41 1.383(4) .
C40 H40 0.9500 .
C41 C42 1.384(4) .
C41 H41 0.9500 .
C42 C43 1.386(4) .
C42 H42 0.9500 .
C43 C44 1.386(4) .
C43 H43 0.9500 .
C44 H44 0.9500 .
O1W C1W 1.431(3) .
O1W H1W 0.79(3) .
C1W C2W 1.507(4) .
C1W H1WA 0.9900 .
C1W H1WB 0.9900 .
C2W H2WA 0.9800 .
C2W H2WB 0.9800 .
C2W H2WC 0.9800 .
